data_1515915
loop_
_publ_author_name
'Kuroki, Lumi'
'Takami, Shizuka'
'Yoza, Kenji'
'Morimoto, Masakazu'
'Irie, Masahiro'

_publ_section_title
;
 Photoinduced shape changes of diarylethene single crystals: correlation
 between shape changes and molecular packing.
;
_journal_issue 2
_journal_name_full
'Photochemical &amp; photobiological sciences : Official journal of the European Photochemistry Association and the European Society for Photobiology'
_journal_page_first 221
_journal_page_last 225
_journal_paper_doi 10.1039/b9pp00093c
_journal_volume 9
_journal_year 2010
_chemical_formula_sum 'C27 H20 F6 N2 S2'
_chemical_formula_weight 550.59
_chemical_name_common
;
7,7,8,8,9,9-Hexafluoro-3a,3b-diethyl-2,5-diphenyl-3b,7,8,9-
tetrahydro-3aH-3,4-dithia-1,6-diaza-triindene
;
_chemical_name_systematic
;
7,7,8,8,9,9-Hexafluoro-3a,3b-diethyl-2,5-diphenyl-3b,7,8,9-
tetrahydro-3aH-3,4-dithia-1,6-diaza-triindene
;
_space_group_IT_number 14
_symmetry_cell_setting monoclinic
_symmetry_space_group_name_Hall '-P 2ybc'
_symmetry_space_group_name_H-M 'P 1 21/c 1'
_atom_sites_solution_hydrogens geom
_atom_sites_solution_primary direct
_atom_sites_solution_secondary difmap
_audit_creation_method SHELXL-97
_cell_angle_alpha 90.00
_cell_angle_beta 95.7430(10)
_cell_angle_gamma 90.00
_cell_formula_units_Z 4
_cell_length_a 9.5508(8)
_cell_length_b 19.4249(15)
_cell_length_c 13.5268(11)
_cell_measurement_reflns_used 4882
_cell_measurement_temperature 123
_cell_measurement_theta_max 27.92
_cell_measurement_theta_min 2.39
_cell_volume 2496.9(3)
_computing_cell_refinement 'Bruker SMART'
_computing_data_collection 'Bruker SMART'
_computing_data_reduction 'Bruker SAINT'
_computing_molecular_graphics 'Bruker SHELXTL'
_computing_publication_material 'Bruker SHELXTL'
_computing_structure_refinement 'SHELXL-97 (Sheldrick, 1997)'
_computing_structure_solution 'SHELXS-97 (Sheldrick, 1990)'
_diffrn_ambient_temperature 123
_diffrn_detector_area_resol_mean 8.333
_diffrn_measured_fraction_theta_full 0.898
_diffrn_measured_fraction_theta_max 0.898
_diffrn_measurement_device_type 'CCD area detector'
_diffrn_measurement_method 'phi and omega scans'
_diffrn_radiation_monochromator graphite
_diffrn_radiation_source 'fine-focus sealed tube'
_diffrn_radiation_type MoK\a
_diffrn_radiation_wavelength 0.71073
_diffrn_reflns_av_R_equivalents 0.0240
_diffrn_reflns_av_sigmaI/netI 0.0325
_diffrn_reflns_limit_h_max 12
_diffrn_reflns_limit_h_min -8
_diffrn_reflns_limit_k_max 23
_diffrn_reflns_limit_k_min -25
_diffrn_reflns_limit_l_max 15
_diffrn_reflns_limit_l_min -17
_diffrn_reflns_number 13830
_diffrn_reflns_theta_full 28.44
_diffrn_reflns_theta_max 28.44
_diffrn_reflns_theta_min 1.84
_exptl_absorpt_coefficient_mu 0.278
_exptl_absorpt_correction_type none
_exptl_crystal_colour black
_exptl_crystal_density_diffrn 1.465
_exptl_crystal_density_method 'not measured'
_exptl_crystal_description plate
_exptl_crystal_F_000 1128
_exptl_crystal_size_max 0.3
_exptl_crystal_size_mid 0.3
_exptl_crystal_size_min 0.1
_refine_diff_density_max 0.402
_refine_diff_density_min -0.294
_refine_diff_density_rms 0.054
_refine_ls_extinction_method none
_refine_ls_goodness_of_fit_ref 0.970
_refine_ls_hydrogen_treatment constr
_refine_ls_matrix_type full
_refine_ls_number_parameters 357
_refine_ls_number_reflns 5649
_refine_ls_number_restraints 0
_refine_ls_restrained_S_all 0.970
_refine_ls_R_factor_all 0.0538
_refine_ls_R_factor_gt 0.0393
_refine_ls_shift/su_max 0.000
_refine_ls_shift/su_mean 0.000
_refine_ls_structure_factor_coef Fsqd
_refine_ls_weighting_details 'calc w=1/[\s^2^(Fo^2^)+(0.1000P)^2^+0.0000P] where P=(Fo^2^+2Fc^2^)/3'
_refine_ls_weighting_scheme calc
_refine_ls_wR_factor_gt 0.1208
_refine_ls_wR_factor_ref 0.1355
_reflns_number_gt 4459
_reflns_number_total 5649
_reflns_threshold_expression >2sigma(I)
_cod_data_source_file b9pp00093c.txt
_cod_data_source_block 3b
_cod_depositor_comments
;
The following automatic conversions were performed:

'_symmetry_cell_setting' value 'Monoclinic' changed to 'monoclinic'
according to
/usr/data/users/saulius/automatic-downloads/retrospective/RSC/lib/dictionaries/cif_core.dic
dictionary named 'cif_core.dic' version 2.4.2 from
2011-04-26.

'_exptl_absorpt_correction_type' value 'None' changed to
'none' according to
/usr/data/users/saulius/automatic-downloads/retrospective/RSC/lib/dictionaries/cif_core.dic
dictionary named 'cif_core.dic' version 2.4.2 from 2011-04-26.

Automatic conversion script
Id: cif_fix_values 2281 2013-09-26 08:29:07Z andrius 
;
_cod_original_sg_symbol_H-M P2(1)/c
_cod_database_code 1515915

loop_
_symmetry_equiv_pos_as_xyz
'x, y, z'
'-x, y+1/2, -z+1/2'
'-x, -y, -z'
'x, -y-1/2, z-1/2'

loop_
_atom_site_label
_atom_site_type_symbol
_atom_site_fract_x
_atom_site_fract_y
_atom_site_fract_z
_atom_site_U_iso_or_equiv
_atom_site_adp_type
_atom_site_occupancy
_atom_site_symmetry_multiplicity
_atom_site_calc_flag
_atom_site_refinement_flags
_atom_site_disorder_assembly
_atom_site_disorder_group
C1 C 0.13285(16) 0.35418(8) 1.00880(12) 0.0189(3) Uani 1 1 d . A .
C2 C 0.09925(16) 0.28664(8) 1.06051(11) 0.0190(3) Uani 1 1 d . A .
C4 C -0.01130(16) 0.35536(8) 1.15653(11) 0.0191(3) Uani 1 1 d . A .
C5 C 0.15799(16) 0.22789(8) 1.03071(11) 0.0198(3) Uani 1 1 d . . .
C9 C 0.26147(16) 0.22952(8) 0.95961(12) 0.0196(3) Uani 1 1 d . A .
C10 C 0.29173(15) 0.35409(9) 0.99411(11) 0.0191(3) Uani 1 1 d . A .
C11 C 0.32237(16) 0.28904(8) 0.93571(12) 0.0188(3) Uani 1 1 d . . .
C13 C 0.43644(16) 0.36107(8) 0.84617(12) 0.0202(3) Uani 1 1 d . . .
C14 C 0.03794(17) 0.36071(9) 0.90924(12) 0.0239(4) Uani 1 1 d . . .
H14A H 0.0532 0.4067 0.8806 0.029 Uiso 1 1 calc R . .
H14B H 0.0684 0.3259 0.8623 0.029 Uiso 1 1 calc R . .
C15 C -0.11893(18) 0.35148(10) 0.91685(14) 0.0315(4) Uani 1 1 d . . .
H15A H -0.1364 0.3051 0.9414 0.047 Uiso 1 1 calc R . .
H15B H -0.1706 0.3577 0.8511 0.047 Uiso 1 1 calc R . .
H15C H -0.1508 0.3857 0.9629 0.047 Uiso 1 1 calc R . .
C16 C 0.38651(17) 0.35491(9) 1.09420(12) 0.0240(4) Uani 1 1 d . . .
H16A H 0.3717 0.3991 1.1282 0.029 Uiso 1 1 calc R A .
H16B H 0.3554 0.3175 1.1367 0.029 Uiso 1 1 calc R . .
C17 C 0.54331(19) 0.34628(11) 1.08603(15) 0.0346(5) Uani 1 1 d . A .
H17A H 0.5604 0.3015 1.0560 0.052 Uiso 1 1 calc R . .
H17B H 0.5946 0.3487 1.1524 0.052 Uiso 1 1 calc R . .
H17C H 0.5759 0.3831 1.0444 0.052 Uiso 1 1 calc R . .
C18 C -0.10717(16) 0.37564(8) 1.22985(11) 0.0201(3) Uani 1 1 d . . .
C19 C -0.16747(17) 0.32474(9) 1.28571(12) 0.0239(4) Uani 1 1 d . . .
H19 H -0.1437 0.2777 1.2780 0.029 Uiso 1 1 calc R . .
C20 C -0.26176(19) 0.34354(10) 1.35210(13) 0.0278(4) Uani 1 1 d . . .
H20 H -0.3035 0.3092 1.3896 0.033 Uiso 1 1 calc R . .
C21 C -0.29582(18) 0.41216(10) 1.36426(13) 0.0286(4) Uani 1 1 d . . .
H21 H -0.3605 0.4247 1.4101 0.034 Uiso 1 1 calc R . .
C22 C -0.23590(19) 0.46223(10) 1.30987(14) 0.0301(4) Uani 1 1 d . . .
H22 H -0.2596 0.5092 1.3183 0.036 Uiso 1 1 calc R . .
C23 C -0.14132(18) 0.44448(9) 1.24296(13) 0.0265(4) Uani 1 1 d . . .
H23 H -0.0998 0.4792 1.2060 0.032 Uiso 1 1 calc R . .
C24 C 0.53422(16) 0.38329(9) 0.77532(11) 0.0203(3) Uani 1 1 d . A .
C25 C 0.59070(18) 0.33355(9) 0.71537(12) 0.0244(4) Uani 1 1 d . . .
H25 H 0.5621 0.2868 0.7187 0.029 Uiso 1 1 calc R A .
C26 C 0.68792(19) 0.35271(10) 0.65152(13) 0.0283(4) Uani 1 1 d . A .
H26 H 0.7260 0.3192 0.6107 0.034 Uiso 1 1 calc R . .
C27 C 0.7301(2) 0.42098(9) 0.64688(14) 0.0306(4) Uani 1 1 d . . .
H27 H 0.7978 0.4339 0.6034 0.037 Uiso 1 1 calc R A .
C28 C 0.67412(19) 0.47028(10) 0.70528(14) 0.0314(4) Uani 1 1 d . A .
H28 H 0.7027 0.5170 0.7015 0.038 Uiso 1 1 calc R . .
C29 C 0.57612(18) 0.45153(9) 0.76948(13) 0.0266(4) Uani 1 1 d . . .
H29 H 0.5376 0.4854 0.8095 0.032 Uiso 1 1 calc R A .
C6A C 0.1253(3) 0.15532(15) 1.05610(19) 0.0196(5) Uiso 0.8128(19) 1 d P A 1
C7A C 0.2287(3) 0.11177(13) 1.00269(18) 0.0211(6) Uiso 0.8128(19) 1 d P A 1
C8A C 0.2787(3) 0.15888(15) 0.9197(2) 0.0213(8) Uiso 0.8128(19) 1 d P A 1
F1A F -0.00814(13) 0.13642(7) 1.02649(14) 0.0343(4) Uani 0.8128(19) 1 d P A 1
F2A F 0.1436(2) 0.14213(7) 1.15602(9) 0.0378(4) Uani 0.8128(19) 1 d P A 1
F3A F 0.17318(17) 0.05264(7) 0.96783(12) 0.0430(5) Uani 0.8128(19) 1 d P A 1
F4A F 0.34289(14) 0.09570(8) 1.06594(11) 0.0407(4) Uani 0.8128(19) 1 d P A 1
F5A F 0.19704(16) 0.14658(7) 0.83372(9) 0.0340(4) Uani 0.8128(19) 1 d P A 1
F6A F 0.41178(13) 0.14277(6) 0.90265(11) 0.0302(4) Uani 0.8128(19) 1 d P A 1
C6B C 0.1477(13) 0.1551(7) 1.0727(9) 0.0196(5) Uiso 0.1872(19) 1 d P A 2
C7B C 0.2004(10) 0.1107(5) 0.9761(7) 0.014(2) Uiso 0.1872(19) 1 d P A 2
C8B C 0.3033(13) 0.1586(6) 0.9352(9) 0.015(3) Uiso 0.1872(19) 1 d P A 2
F1B F 0.0133(6) 0.1370(3) 1.0819(5) 0.0255(14) Uiso 0.1872(19) 1 d P A 2
F2B F 0.2279(7) 0.1413(3) 1.1525(4) 0.0275(14) Uiso 0.1872(19) 1 d P A 2
F3B F 0.0938(6) 0.0942(3) 0.9148(4) 0.0339(15) Uiso 0.1872(19) 1 d P A 2
F4B F 0.2703(6) 0.0550(3) 1.0181(4) 0.0330(15) Uiso 0.1872(19) 1 d P A 2
F5B F 0.2946(7) 0.1485(3) 0.8318(4) 0.0343(15) Uiso 0.1872(19) 1 d P A 2
F6B F 0.4380(7) 0.1415(3) 0.9689(5) 0.0365(16) Uiso 0.1872(19) 1 d P A 2
N3 N 0.00810(14) 0.29179(7) 1.13265(10) 0.0201(3) Uani 1 1 d . . .
N12 N 0.41332(14) 0.29666(7) 0.86379(10) 0.0204(3) Uani 1 1 d . A .
S1 S 0.08123(4) 0.41918(2) 1.09629(3) 0.02225(13) Uani 1 1 d . . .
S2 S 0.34659(4) 0.42265(2) 0.91327(3) 0.02251(13) Uani 1 1 d . A .

loop_
_atom_site_aniso_label
_atom_site_aniso_U_11
_atom_site_aniso_U_22
_atom_site_aniso_U_33
_atom_site_aniso_U_23
_atom_site_aniso_U_13
_atom_site_aniso_U_12
C1 0.0188(8) 0.0178(8) 0.0211(8) -0.0002(6) 0.0066(6) 0.0012(6)
C2 0.0159(7) 0.0201(8) 0.0213(8) -0.0007(6) 0.0035(6) -0.0021(6)
C4 0.0173(7) 0.0208(8) 0.0195(8) 0.0023(6) 0.0035(6) 0.0003(6)
C5 0.0202(8) 0.0184(8) 0.0212(8) 0.0014(6) 0.0045(6) -0.0014(6)
C9 0.0198(8) 0.0185(8) 0.0209(8) 0.0008(6) 0.0043(6) 0.0017(6)
C10 0.0176(8) 0.0178(8) 0.0223(8) 0.0014(6) 0.0048(6) -0.0020(6)
C11 0.0156(7) 0.0186(8) 0.0226(8) 0.0011(6) 0.0033(6) 0.0013(6)
C13 0.0169(7) 0.0221(8) 0.0218(8) 0.0007(6) 0.0031(6) -0.0001(6)
C14 0.0212(8) 0.0271(9) 0.0235(8) 0.0034(7) 0.0028(7) 0.0022(7)
C15 0.0195(9) 0.0432(12) 0.0313(9) 0.0007(8) -0.0001(7) 0.0023(8)
C16 0.0216(8) 0.0268(9) 0.0233(8) -0.0009(7) 0.0008(7) -0.0025(7)
C17 0.0208(9) 0.0477(13) 0.0344(10) 0.0034(9) -0.0016(7) -0.0019(8)
C18 0.0179(7) 0.0220(9) 0.0205(8) -0.0009(6) 0.0026(6) 0.0016(6)
C19 0.0240(8) 0.0227(9) 0.0253(8) 0.0006(7) 0.0039(7) 0.0004(7)
C20 0.0262(9) 0.0332(10) 0.0251(9) 0.0014(7) 0.0084(7) -0.0013(7)
C21 0.0235(9) 0.0376(11) 0.0257(9) -0.0058(8) 0.0072(7) 0.0026(7)
C22 0.0293(9) 0.0281(10) 0.0343(10) -0.0066(8) 0.0098(8) 0.0039(7)
C23 0.0272(9) 0.0237(9) 0.0300(9) -0.0003(7) 0.0100(7) 0.0005(7)
C24 0.0173(7) 0.0231(9) 0.0208(8) 0.0028(6) 0.0038(6) -0.0017(6)
C25 0.0258(9) 0.0225(9) 0.0258(9) -0.0005(7) 0.0070(7) -0.0023(7)
C26 0.0302(9) 0.0295(10) 0.0270(9) 0.0013(7) 0.0117(7) 0.0026(7)
C27 0.0302(10) 0.0317(10) 0.0324(10) 0.0077(8) 0.0154(8) -0.0002(7)
C28 0.0328(10) 0.0237(10) 0.0401(11) 0.0065(8) 0.0147(8) -0.0034(7)
C29 0.0273(9) 0.0221(9) 0.0323(9) 0.0033(7) 0.0119(7) 0.0004(7)
F1A 0.0197(6) 0.0260(7) 0.0587(11) -0.0012(7) 0.0114(7) -0.0061(5)
F2A 0.0682(12) 0.0241(7) 0.0231(7) 0.0057(5) 0.0134(7) 0.0031(7)
F3A 0.0561(10) 0.0198(7) 0.0589(10) -0.0165(7) 0.0349(8) -0.0169(7)
F4A 0.0289(7) 0.0494(10) 0.0447(8) 0.0214(7) 0.0077(6) 0.0106(6)
F5A 0.0441(9) 0.0317(8) 0.0245(7) -0.0068(5) -0.0045(6) 0.0001(6)
F6A 0.0238(7) 0.0213(7) 0.0490(9) 0.0012(6) 0.0205(6) 0.0039(5)
N3 0.0197(7) 0.0196(7) 0.0218(7) 0.0012(5) 0.0060(5) 0.0006(5)
N12 0.0201(7) 0.0196(7) 0.0222(7) 0.0019(5) 0.0057(5) -0.0013(5)
S1 0.0253(2) 0.0164(2) 0.0266(2) -0.00068(15) 0.01021(17) 0.00000(15)
S2 0.0241(2) 0.0171(2) 0.0280(2) 0.00189(16) 0.01048(17) -0.00046(15)

loop_
_atom_type_symbol
_atom_type_description
_atom_type_scat_dispersion_real
_atom_type_scat_dispersion_imag
_atom_type_scat_source
C C 0.0033 0.0016 'International Tables Vol C Tables 4.2.6.8 and 6.1.1.4'
H H 0.0000 0.0000 'International Tables Vol C Tables 4.2.6.8 and 6.1.1.4'
N N 0.0061 0.0033 'International Tables Vol C Tables 4.2.6.8 and 6.1.1.4'
F F 0.0171 0.0103 'International Tables Vol C Tables 4.2.6.8 and 6.1.1.4'
S S 0.1246 0.1234 'International Tables Vol C Tables 4.2.6.8 and 6.1.1.4'

loop_
_geom_angle_atom_site_label_1
_geom_angle_atom_site_label_2
_geom_angle_atom_site_label_3
_geom_angle
C2 C1 C10 108.01(12)
C2 C1 C14 109.55(13)
C10 C1 C14 112.54(13)
C2 C1 S1 102.27(10)
C10 C1 S1 114.45(11)
C14 C1 S1 109.45(11)
C5 C2 N3 125.77(14)
C5 C2 C1 118.28(14)
N3 C2 C1 115.93(13)
N3 C4 C18 122.60(14)
N3 C4 S1 117.60(12)
C18 C4 S1 119.80(12)
C2 C5 C9 120.77(14)
C2 C5 C6A 128.85(17)
C9 C5 C6A 110.26(16)
C2 C5 C6B 128.7(5)
C9 C5 C6B 109.9(5)
C11 C9 C5 121.20(14)
C11 C9 C8B 127.7(5)
C5 C9 C8B 110.2(5)
C11 C9 C8A 129.59(17)
C5 C9 C8A 109.16(16)
C11 C10 C1 107.86(12)
C11 C10 C16 109.46(13)
C1 C10 C16 112.42(13)
C11 C10 S2 102.16(10)
C1 C10 S2 114.68(11)
C16 C10 S2 109.66(11)
C9 C11 N12 125.45(14)
C9 C11 C10 118.29(13)
N12 C11 C10 116.24(13)
N12 C13 C24 122.32(15)
N12 C13 S2 117.16(12)
C24 C13 S2 120.51(12)
C15 C14 C1 115.15(14)
C17 C16 C10 115.33(14)
C23 C18 C19 119.64(15)
C23 C18 C4 120.89(15)
C19 C18 C4 119.46(15)
C20 C19 C18 119.52(16)
C19 C20 C21 120.46(17)
C22 C21 C20 120.04(16)
C21 C22 C23 120.40(17)
C22 C23 C18 119.94(17)
C29 C24 C25 119.64(15)
C29 C24 C13 121.54(15)
C25 C24 C13 118.76(15)
C26 C25 C24 119.82(16)
C25 C26 C27 120.11(17)
C28 C27 C26 120.32(17)
C27 C28 C29 119.97(17)
C28 C29 C24 120.14(17)
F1A C6A F2A 105.4(2)
F1A C6A C5 113.72(19)
F2A C6A C5 113.3(2)
F1A C6A C7A 110.1(2)
F2A C6A C7A 109.7(2)
C5 C6A C7A 104.7(2)
F3A C7A F4A 107.0(2)
F3A C7A C6A 113.0(2)
F4A C7A C6A 110.2(2)
F3A C7A C8A 113.0(2)
F4A C7A C8A 107.7(2)
C6A C7A C8A 105.9(2)
F6A C8A F5A 106.5(2)
F6A C8A C9 114.5(2)
F5A C8A C9 113.5(2)
F6A C8A C7A 110.4(2)
F5A C8A C7A 108.8(2)
C9 C8A C7A 103.1(2)
F2B C6B F1B 111.2(10)
F2B C6B C5 116.6(9)
F1B C6B C5 111.8(9)
F2B C6B C7B 110.2(9)
F1B C6B C7B 107.5(9)
C5 C6B C7B 98.6(8)
F3B C7B F4B 113.2(8)
F3B C7B C8B 115.0(9)
F4B C7B C8B 109.5(9)
F3B C7B C6B 110.4(8)
F4B C7B C6B 104.7(8)
C8B C7B C6B 103.1(8)
F6B C8B F5B 105.0(9)
F6B C8B C9 114.8(9)
F5B C8B C9 111.1(8)
F6B C8B C7B 111.0(9)
F5B C8B C7B 107.8(9)
C9 C8B C7B 107.1(8)
C4 N3 C2 111.29(13)
C13 N12 C11 111.41(13)
C4 S1 C1 89.64(7)
C13 S2 C10 89.84(7)

loop_
_geom_bond_atom_site_label_1
_geom_bond_atom_site_label_2
_geom_bond_distance
C1 C2 1.536(2)
C1 C10 1.550(2)
C1 C14 1.551(2)
C1 S1 1.8316(16)
C2 C5 1.351(2)
C2 N3 1.3748(19)
C4 N3 1.294(2)
C4 C18 1.469(2)
C4 S1 1.7681(16)
C5 C9 1.447(2)
C5 C6A 1.491(3)
C5 C6B 1.531(13)
C9 C11 1.348(2)
C9 C8B 1.482(12)
C9 C8A 1.490(3)
C10 C11 1.534(2)
C10 C16 1.552(2)
C10 S2 1.8326(16)
C11 N12 1.3756(19)
C13 N12 1.297(2)
C13 C24 1.468(2)
C13 S2 1.7739(17)
C14 C15 1.523(2)
C16 C17 1.522(2)
C18 C23 1.392(2)
C18 C19 1.403(2)
C19 C20 1.383(2)
C20 C21 1.386(3)
C21 C22 1.378(3)
C22 C23 1.385(2)
C24 C29 1.389(2)
C24 C25 1.403(2)
C25 C26 1.381(2)
C26 C27 1.389(3)
C27 C28 1.383(3)
C28 C29 1.388(2)
C6A F1A 1.348(3)
C6A F2A 1.370(3)
C6A C7A 1.534(4)
C7A F3A 1.331(3)
C7A F4A 1.354(3)
C7A C8A 1.560(4)
C8A F6A 1.351(3)
C8A F5A 1.355(3)
C6B F2B 1.287(13)
C6B F1B 1.348(14)
C6B C7B 1.684(16)
C7B F3B 1.288(12)
C7B F4B 1.365(11)
C7B C8B 1.498(15)
C8B F6B 1.362(14)
C8B F5B 1.407(13)
